data_4026729
loop_
_publ_author_name
'Brendan Kelly'
'Daniel H. O'Donovan'
'John O'Brien'
'Thomas McCabe'
'Fernando Blanco'
'Isabel Rozas'

_publ_section_title
;
 Pyridin-2-yl Guanidine Derivatives: Conformational Control Induced by
 Intramolecular Hydrogen-Bonding Interactions
;
_journal_name_full 'Journal of Organic Chemistry'
_journal_page_first 9216
_journal_page_last 9227
_journal_paper_doi 10.1021/jo200954c
_journal_volume 76
_journal_year 2011
_chemical_formula_sum 'C80 H120 Cl8 N32'
_chemical_formula_weight 1813.68
_chemical_name_systematic
; 
 ? 
;
_space_group_IT_number 15
_symmetry_cell_setting monoclinic
_symmetry_space_group_name_Hall '-C 2yc'
_symmetry_space_group_name_H-M 'C 1 2/c 1'
_atom_sites_solution_hydrogens geom
_atom_sites_solution_primary direct
_atom_sites_solution_secondary difmap
_audit_creation_method SHELXL-97
_cell_angle_alpha 90.00
_cell_angle_beta 91.485(4)
_cell_angle_gamma 90.00
_cell_formula_units_Z 1
_cell_length_a 13.489(3)
_cell_length_b 8.687(2)
_cell_length_c 19.035(4)
_cell_measurement_temperature 108(2)
_cell_volume 2229.8(9)
_computing_cell_refinement Crystalclear
_computing_data_collection Crystalclear
_computing_data_reduction Crystalclear
_computing_molecular_graphics Shelxtl
_computing_publication_material 'Shelxtl and Mercury'
_computing_structure_refinement 'SHELXL-97 (Sheldrick, 1997)'
_computing_structure_solution 'SHELXS-97 (Sheldrick, 1990)'
_diffrn_ambient_temperature 108(2)
_diffrn_measured_fraction_theta_full 0.976
_diffrn_measured_fraction_theta_max 0.976
_diffrn_measurement_device_type 'Rigaku Saturn 724'
_diffrn_measurement_method 'omega and phi scans'
_diffrn_radiation_monochromator graphite
_diffrn_radiation_source 'fine-focus sealed tube'
_diffrn_radiation_type MoK\a
_diffrn_radiation_wavelength 0.71075
_diffrn_reflns_av_R_equivalents 0.0340
_diffrn_reflns_av_sigmaI/netI 0.0344
_diffrn_reflns_limit_h_max 16
_diffrn_reflns_limit_h_min -15
_diffrn_reflns_limit_k_max 10
_diffrn_reflns_limit_k_min -10
_diffrn_reflns_limit_l_max 22
_diffrn_reflns_limit_l_min -22
_diffrn_reflns_number 8308
_diffrn_reflns_theta_full 25.00
_diffrn_reflns_theta_max 25.00
_diffrn_reflns_theta_min 2.14
_exptl_absorpt_coefficient_mu 0.316
_exptl_absorpt_correction_T_max 1.0000
_exptl_absorpt_correction_T_min 0.7498
_exptl_absorpt_correction_type multi-scan
_exptl_absorpt_process_details Crystalclear
_exptl_crystal_colour colourless
_exptl_crystal_density_diffrn 1.351
_exptl_crystal_description prism
_exptl_crystal_F_000 960
_exptl_crystal_size_max 0.2
_exptl_crystal_size_mid 0.2
_exptl_crystal_size_min 0.2
_refine_diff_density_max 0.741
_refine_diff_density_min -0.844
_refine_diff_density_rms 0.220
_refine_ls_extinction_method none
_refine_ls_goodness_of_fit_ref 1.171
_refine_ls_hydrogen_treatment constr
_refine_ls_matrix_type full
_refine_ls_number_parameters 136
_refine_ls_number_reflns 1925
_refine_ls_number_restraints 0
_refine_ls_restrained_S_all 1.171
_refine_ls_R_factor_all 0.0621
_refine_ls_R_factor_gt 0.0449
_refine_ls_shift/su_max 0.000
_refine_ls_shift/su_mean 0.000
_refine_ls_structure_factor_coef Fsqd
_refine_ls_weighting_details 'calc w=1/[\s^2^(Fo^2^)+(0.1379P)^2^+0.4513P] where P=(Fo^2^+2Fc^2^)/3'
_refine_ls_weighting_scheme calc
_refine_ls_wR_factor_gt 0.1355
_refine_ls_wR_factor_ref 0.1992
_reflns_number_gt 1723
_reflns_number_total 1925
_reflns_threshold_expression >2sigma(I)
_cod_data_source_file jo200954c_si_004.cif
_cod_data_source_block shelxl
_cod_database_code 4026729

loop_
_symmetry_equiv_pos_as_xyz
'x, y, z'
'-x, y, -z+1/2'
'x+1/2, y+1/2, z'
'-x+1/2, y+1/2, -z+1/2'
'-x, -y, -z'
'x, -y, z-1/2'
'-x+1/2, -y+1/2, -z'
'x+1/2, -y+1/2, z-1/2'

loop_
_atom_site_label
_atom_site_type_symbol
_atom_site_fract_x
_atom_site_fract_y
_atom_site_fract_z
_atom_site_U_iso_or_equiv
_atom_site_adp_type
_atom_site_occupancy
_atom_site_symmetry_multiplicity
_atom_site_calc_flag
_atom_site_refinement_flags
C1 C 0.5461(2) 0.7679(3) 0.83286(13) 0.0207(6) Uani 1 1 d .
H1A H 0.5010 0.6831 0.8185 0.025 Uiso 1 1 calc R
H1B H 0.5907 0.7890 0.7935 0.025 Uiso 1 1 calc R
C2 C 0.4854(2) 0.9121(3) 0.84829(14) 0.0183(6) Uani 1 1 d .
H2A H 0.5302 1.0022 0.8511 0.022 Uiso 1 1 calc R
H2B H 0.4371 0.9299 0.8091 0.022 Uiso 1 1 calc R
C3 C 0.4303(2) 0.8987(3) 0.91600(14) 0.0151(6) Uani 1 1 d .
C4 C 0.34858(19) 0.9941(3) 0.92846(13) 0.0169(6) Uani 1 1 d .
H4 H 0.3279 1.0678 0.8942 0.020 Uiso 1 1 calc R
C5 C 0.29812(19) 0.9808(3) 0.99048(13) 0.0178(6) Uani 1 1 d .
H5 H 0.2421 1.0433 0.9995 0.021 Uiso 1 1 calc R
C6 C 0.33275(19) 0.8720(3) 1.03945(13) 0.0154(6) Uani 1 1 d .
C7 C 0.45713(19) 0.7914(3) 0.96751(13) 0.0164(6) Uani 1 1 d .
C8 C 0.5403(2) 0.6790(3) 0.95802(14) 0.0199(6) Uani 1 1 d .
H8A H 0.5119 0.5754 0.9497 0.024 Uiso 1 1 calc R
H8B H 0.5810 0.6746 1.0020 0.024 Uiso 1 1 calc R
C9 C 0.60741(19) 0.7194(3) 0.89741(14) 0.0189(6) Uani 1 1 d .
H9A H 0.6525 0.8043 0.9118 0.023 Uiso 1 1 calc R
H9B H 0.6485 0.6290 0.8857 0.023 Uiso 1 1 calc R
C10 C 0.3096(2) 0.7826(3) 1.16189(14) 0.0186(6) Uani 1 1 d .
Cl1 Cl 0.37349(5) 0.59966(7) 0.33465(3) 0.0210(3) Uani 1 1 d .
N1 N 0.25560(17) 0.8046(3) 1.21869(12) 0.0253(6) Uani 1 1 d .
H1C H 0.2701 0.7542 1.2577 0.030 Uiso 1 1 calc R
H1D H 0.2055 0.8694 1.2171 0.030 Uiso 1 1 calc R
N2 N 0.38447(17) 0.6867(3) 1.16313(12) 0.0221(6) Uani 1 1 d .
H2C H 0.3998 0.6356 1.2018 0.026 Uiso 1 1 calc R
H2D H 0.4195 0.6732 1.1253 0.026 Uiso 1 1 calc R
N3 N 0.40874(16) 0.7792(3) 1.02878(11) 0.0172(6) Uani 1 1 d .
N4 N 0.28345(17) 0.8630(3) 1.10363(12) 0.0182(6) Uani 1 1 d .
H4A H 0.2284 0.9169 1.1061 0.022 Uiso 1 1 calc R

loop_
_atom_site_aniso_label
_atom_site_aniso_U_11
_atom_site_aniso_U_22
_atom_site_aniso_U_33
_atom_site_aniso_U_23
_atom_site_aniso_U_13
_atom_site_aniso_U_12
C1 0.0251(15) 0.0210(15) 0.0163(13) -0.0009(11) 0.0068(11) 0.0012(11)
C2 0.0192(15) 0.0208(15) 0.0147(13) 0.0028(10) -0.0001(11) -0.0005(10)
C3 0.0131(13) 0.0176(15) 0.0143(13) -0.0020(10) -0.0022(11) -0.0030(9)
C4 0.0194(14) 0.0165(14) 0.0145(12) 0.0025(10) -0.0032(10) 0.0013(10)
C5 0.0151(13) 0.0211(15) 0.0172(13) 0.0001(10) -0.0019(10) 0.0049(10)
C6 0.0138(13) 0.0168(13) 0.0155(13) -0.0014(10) 0.0006(10) -0.0032(10)
C7 0.0212(14) 0.0137(13) 0.0143(12) -0.0018(10) 0.0027(10) -0.0023(10)
C8 0.0237(15) 0.0193(15) 0.0169(13) 0.0028(10) 0.0058(11) 0.0034(11)
C9 0.0183(14) 0.0200(14) 0.0188(13) -0.0018(11) 0.0053(10) 0.0022(11)
C10 0.0222(14) 0.0159(14) 0.0178(13) -0.0002(10) 0.0060(11) -0.0035(11)
Cl1 0.0211(5) 0.0226(5) 0.0195(5) 0.0032(2) 0.0021(3) -0.0033(2)
N1 0.0280(14) 0.0289(14) 0.0195(12) 0.0078(10) 0.0106(10) 0.0085(11)
N2 0.0302(13) 0.0200(13) 0.0163(11) 0.0037(9) 0.0074(10) 0.0050(10)
N3 0.0209(12) 0.0146(12) 0.0163(11) -0.0015(9) 0.0043(9) -0.0008(9)
N4 0.0161(12) 0.0206(12) 0.0182(11) 0.0014(9) 0.0039(9) 0.0038(9)

loop_
_atom_type_symbol
_atom_type_description
_atom_type_scat_dispersion_real
_atom_type_scat_dispersion_imag
_atom_type_scat_source
C C 0.0033 0.0016 'International Tables Vol C Tables 4.2.6.8 and 6.1.1.4'
H H 0.0000 0.0000 'International Tables Vol C Tables 4.2.6.8 and 6.1.1.4'
Cl Cl 0.1484 0.1585 'International Tables Vol C Tables 4.2.6.8 and 6.1.1.4'
N N 0.0061 0.0033 'International Tables Vol C Tables 4.2.6.8 and 6.1.1.4'

loop_
_geom_angle_atom_site_label_1
_geom_angle_atom_site_label_2
_geom_angle_atom_site_label_3
_geom_angle
C9 C1 C2 110.8(2)
C9 C1 H1A 109.5
C2 C1 H1A 109.5
C9 C1 H1B 109.5
C2 C1 H1B 109.5
H1A C1 H1B 108.1
C3 C2 C1 112.3(2)
C3 C2 H2A 109.2
C1 C2 H2A 109.2
C3 C2 H2B 109.2
C1 C2 H2B 109.2
H2A C2 H2B 107.9
C7 C3 C4 117.8(2)
C7 C3 C2 121.9(2)
C4 C3 C2 120.3(2)
C5 C4 C3 120.1(2)
C5 C4 H4 120.0
C3 C4 H4 120.0
C4 C5 C6 117.5(2)
C4 C5 H5 121.2
C6 C5 H5 121.2
N3 C6 C5 123.7(2)
N3 C6 N4 119.0(2)
C5 C6 N4 117.3(2)
N3 C7 C3 122.4(2)
N3 C7 C8 115.5(2)
C3 C7 C8 122.1(2)
C7 C8 C9 113.7(2)
C7 C8 H8A 108.8
C9 C8 H8A 108.8
C7 C8 H8B 108.8
C9 C8 H8B 108.8
H8A C8 H8B 107.7
C1 C9 C8 110.7(2)
C1 C9 H9A 109.5
C8 C9 H9A 109.5
C1 C9 H9B 109.5
C8 C9 H9B 109.5
H9A C9 H9B 108.1
N2 C10 N1 120.9(2)
N2 C10 N4 121.9(2)
N1 C10 N4 117.2(2)
C10 N1 H1C 120.0
C10 N1 H1D 120.0
H1C N1 H1D 120.0
C10 N2 H2C 120.0
C10 N2 H2D 120.0
H2C N2 H2D 120.0
C6 N3 C7 118.5(2)
C10 N4 C6 128.5(2)
C10 N4 H4A 115.7
C6 N4 H4A 115.7

loop_
_geom_bond_atom_site_label_1
_geom_bond_atom_site_label_2
_geom_bond_distance
C1 C9 1.523(4)
C1 C2 1.529(4)
C1 H1A 0.9900
C1 H1B 0.9900
C2 C3 1.509(4)
C2 H2A 0.9900
C2 H2B 0.9900
C3 C7 1.394(4)
C3 C4 1.404(4)
C4 C5 1.383(4)
C4 H4 0.9500
C5 C6 1.400(4)
C5 H5 0.9500
C6 N3 1.323(4)
C6 N4 1.408(3)
C7 N3 1.355(3)
C7 C8 1.502(4)
C8 C9 1.525(3)
C8 H8A 0.9900
C8 H8B 0.9900
C9 H9A 0.9900
C9 H9B 0.9900
C10 N2 1.310(4)
C10 N1 1.333(3)
C10 N4 1.349(4)
N1 H1C 0.8800
N1 H1D 0.8800
N2 H2C 0.8800
N2 H2D 0.8800
N4 H4A 0.8800

loop_
_geom_torsion_atom_site_label_1
_geom_torsion_atom_site_label_2
_geom_torsion_atom_site_label_3
_geom_torsion_atom_site_label_4
_geom_torsion
C9 C1 C2 C3 -48.3(3)
C1 C2 C3 C7 18.9(3)
C1 C2 C3 C4 -160.2(2)
C7 C3 C4 C5 0.6(4)
C2 C3 C4 C5 179.7(2)
C3 C4 C5 C6 1.0(4)
C4 C5 C6 N3 -1.9(4)
C4 C5 C6 N4 177.6(2)
C4 C3 C7 N3 -1.5(4)
C2 C3 C7 N3 179.4(2)
C4 C3 C7 C8 177.1(2)
C2 C3 C7 C8 -2.0(4)
N3 C7 C8 C9 -166.6(2)
C3 C7 C8 C9 14.7(4)
C2 C1 C9 C8 61.8(3)
C7 C8 C9 C1 -44.0(3)
C5 C6 N3 C7 1.1(4)
N4 C6 N3 C7 -178.4(2)
C3 C7 N3 C6 0.7(4)
C8 C7 N3 C6 -178.0(2)
N2 C10 N4 C6 -6.5(4)
N1 C10 N4 C6 173.6(3)
N3 C6 N4 C10 8.5(4)
C5 C6 N4 C10 -171.1(3)
